data_7063477
loop_
_publ_author_name
'Jin, Gan'
'Lei, Caijin'
'Cheng, Guangbin'
'Yang, Hongwei'

_publ_section_title
;
 Synthesis of novel insensitive heat-resistant explosives based on a
 fused-tricyclic skeleton
;
_journal_issue 42
_journal_name_full 'New Journal of Chemistry'
_journal_page_first 18120
_journal_page_last 18127
_journal_paper_doi 10.1039/D4NJ03802A
_journal_volume 48
_journal_year 2024
_chemical_formula_moiety 'C6 H6 N8 O2'
_chemical_formula_sum 'C6 H6 N8 O2'
_chemical_formula_weight 222.19
_chemical_name_systematic 123
_space_group_crystal_system monoclinic
_space_group_IT_number 14
_space_group_name_Hall '-P 2yn'
_space_group_name_H-M_alt 'P 1 21/n 1'
_atom_sites_solution_hydrogens mixed
_audit_creation_date 2022-12-16
_audit_creation_method
;
Olex2 1.5
(compiled 2022.04.07 svn.rca3783a0 for OlexSys, GUI svn.r6498)
;
_audit_update_record
;
2024-01-19 deposited with the CCDC.	2024-10-07 downloaded from the CCDC.
;
_cell_angle_alpha 90
_cell_angle_beta 117.847(3)
_cell_angle_gamma 90
_cell_formula_units_Z 8
_cell_length_a 14.5643(12)
_cell_length_b 9.3620(8)
_cell_length_c 15.0278(11)
_cell_measurement_reflns_used 2067
_cell_measurement_temperature 193.00
_cell_measurement_theta_max 24.52
_cell_measurement_theta_min 2.66
_cell_volume 1811.8(3)
_computing_cell_refinement 'SAINT V8.40B (?, 2016)'
_computing_data_reduction 'SAINT V8.40B (?, 2016)'
_computing_molecular_graphics 'Olex2 1.5 (Dolomanov et al., 2009)'
_computing_publication_material 'Olex2 1.5 (Dolomanov et al., 2009)'
_computing_structure_refinement 'SHELXL 2018/3 (Sheldrick, 2015)'
_computing_structure_solution 'SHELXT 2018/2 (Sheldrick, 2018)'
_diffrn_ambient_temperature 193.00
_diffrn_measured_fraction_theta_full 0.998
_diffrn_measured_fraction_theta_max 0.995
_diffrn_measurement_device_type 'Bruker APEX-II CCD'
_diffrn_measurement_method '\f and \w scans'
_diffrn_radiation_type MoK\a
_diffrn_radiation_wavelength 0.71073
_diffrn_reflns_av_R_equivalents 0.0839
_diffrn_reflns_av_unetI/netI 0.0658
_diffrn_reflns_Laue_measured_fraction_full 0.998
_diffrn_reflns_Laue_measured_fraction_max 0.995
_diffrn_reflns_limit_h_max 18
_diffrn_reflns_limit_h_min -18
_diffrn_reflns_limit_k_max 12
_diffrn_reflns_limit_k_min -11
_diffrn_reflns_limit_l_max 17
_diffrn_reflns_limit_l_min -19
_diffrn_reflns_number 19688
_diffrn_reflns_point_group_measured_fraction_full 0.998
_diffrn_reflns_point_group_measured_fraction_max 0.995
_diffrn_reflns_theta_full 25.242
_diffrn_reflns_theta_max 27.496
_diffrn_reflns_theta_min 2.661
_diffrn_source_current 1.4
_diffrn_source_power 0.07
_diffrn_source_voltage 50.0
_diffrn_standards_number 0
_exptl_absorpt_coefficient_mu 0.130
_exptl_absorpt_correction_T_max 0.7456
_exptl_absorpt_correction_T_min 0.6504
_exptl_absorpt_correction_type none
_exptl_absorpt_process_details
;
SADABS-2016/2 (Bruker,2016/2) was used for absorption correction.
wR2(int) was 0.1310 before and 0.0651 after correction.
The Ratio of minimum to maximum transmission is 0.8723.
The \l/2 correction factor is Not present.
;
_exptl_crystal_colour 'clear light colourless'
_exptl_crystal_colour_lustre clear
_exptl_crystal_colour_modifier light
_exptl_crystal_colour_primary colourless
_exptl_crystal_density_diffrn 1.629
_exptl_crystal_description block
_exptl_crystal_F_000 912
_exptl_crystal_size_max 0.13
_exptl_crystal_size_mid 0.12
_exptl_crystal_size_min 0.11
_refine_diff_density_max 0.305
_refine_diff_density_min -0.250
_refine_diff_density_rms 0.056
_refine_ls_extinction_method none
_refine_ls_goodness_of_fit_ref 1.042
_refine_ls_hydrogen_treatment mixed
_refine_ls_matrix_type full
_refine_ls_number_parameters 316
_refine_ls_number_reflns 4141
_refine_ls_number_restraints 7
_refine_ls_restrained_S_all 1.042
_refine_ls_R_factor_all 0.1051
_refine_ls_R_factor_gt 0.0556
_refine_ls_shift/su_max 0.000
_refine_ls_shift/su_mean 0.000
_refine_ls_structure_factor_coef Fsqd
_refine_ls_weighting_details 'w=1/[\s^2^(Fo^2^)+(0.0658P)^2^+0.5659P] where P=(Fo^2^+2Fc^2^)/3'
_refine_ls_weighting_scheme calc
_refine_ls_wR_factor_gt 0.1333
_refine_ls_wR_factor_ref 0.1605
_reflns_Friedel_coverage 0.000
_reflns_number_gt 2455
_reflns_number_total 4141
_reflns_threshold_expression 'I > 2\s(I)'
_cod_data_source_file d4nj03802a2.cif
_cod_data_source_block mo_20221215_zm_nlg_jg_65_0m
_cod_depositor_comments 'Adding full bibliography for 7063476--7063479.cif.'
_cod_database_code 7063477
_shelx_shelxl_version_number 2018/3
_shelx_space_group_comment
;
The symmetry employed for this shelxl refinement is uniquely defined
by the following loop, which should always be used as a source of
symmetry information in preference to the above space-group names.
They are only intended as comments.
;
_shelx_estimated_absorpt_t_max 0.986
_shelx_estimated_absorpt_t_min 0.983
_olex2_refinement_description
;
1. Fixed Uiso
 At 1.2 times of:
  All C(H,H) groups
2. Restrained distances
 C8A-H9B
 1.6 with sigma of 0.002
 N12-C7A \\sim N12-C7
 with sigma of 0.02
 C9-C7A \\sim C9-C7
 with sigma of 0.04
 C9-C8 \\sim C9-C8A
 with sigma of 0.02
 N12-C8 \\sim N12-C8A
 with sigma of 0.04
 C7A-C8 \\sim C7-C8A
 with sigma of 0.02
 C9-H9A \\sim C9-H9B
 with sigma of 0.02
3. Others
 Sof(C7)=Sof(H7A)=Sof(H7B)=Sof(C8A)=Sof(H8AA)=Sof(H8AB)=1-FVAR(1)
 Sof(C7A)=Sof(H7AA)=Sof(H7AB)=Sof(C8)=Sof(H8A)=Sof(H8B)=FVAR(1)
4.a Secondary CH2 refined with riding coordinates:
 C7A(H7AA,H7AB), C7(H7A,H7B), C8A(H8AA,H8AB), C8(H8A,H8B), C1(H1A,H1B), C2(H2A,
 H2B), C3(H3A,H3B)
;
_olex2_submission_special_instructions 'No special instructions were received'

loop_
_space_group_symop_operation_xyz
'x, y, z'
'-x+1/2, y+1/2, -z+1/2'
'-x, -y, -z'
'x-1/2, -y-1/2, z-1/2'

loop_
_atom_site_label
_atom_site_type_symbol
_atom_site_fract_x
_atom_site_fract_y
_atom_site_fract_z
_atom_site_U_iso_or_equiv
_atom_site_adp_type
_atom_site_occupancy
_atom_site_site_symmetry_order
_atom_site_calc_flag
_atom_site_refinement_flags_posn
_atom_site_refinement_flags_adp
_atom_site_refinement_flags_occupancy
_atom_site_disorder_assembly
_atom_site_disorder_group
O3 O 0.70637(19) 0.3205(3) 0.22746(18) 0.0585(6) Uani 1 1 d . . . . .
O4 O 0.83290(19) 0.3737(3) 0.19795(16) 0.0572(6) Uani 1 1 d . . . . .
C7A C 0.7980(5) 0.6726(7) 0.5150(4) 0.0398(16) Uani 0.790(9) 1 d D . P A 1
H7AA H 0.745793 0.610369 0.520214 0.048 Uiso 0.790(9) 1 calc R U P A 1
H7AB H 0.764719 0.765542 0.486861 0.048 Uiso 0.790(9) 1 calc R U P A 1
C7 C 0.820(2) 0.6259(19) 0.5369(14) 0.047(7) Uani 0.210(9) 1 d D . P A 2
H7A H 0.866975 0.562229 0.591802 0.056 Uiso 0.210(9) 1 calc R U P A 2
H7B H 0.747256 0.604930 0.522090 0.056 Uiso 0.210(9) 1 calc R U P A 2
C8A C 0.8457(10) 0.7806(18) 0.5660(12) 0.054(6) Uani 0.210(9) 1 d D . P A 2
H8AA H 0.818402 0.837100 0.503094 0.065 Uiso 0.210(9) 1 calc R U P A 2
H8AB H 0.806905 0.810765 0.602066 0.065 Uiso 0.210(9) 1 calc R U P A 2
C8 C 0.8882(3) 0.6954(4) 0.6185(3) 0.0378(12) Uani 0.790(9) 1 d D . P A 1
H8A H 0.860608 0.706057 0.667083 0.045 Uiso 0.790(9) 1 calc R U P A 1
H8B H 0.932252 0.608707 0.637540 0.045 Uiso 0.790(9) 1 calc R U P A 1
N9 N 0.78509(19) 0.3848(3) 0.24364(17) 0.0397(6) Uani 1 1 d . . . . .
C9 C 0.9549(3) 0.8217(4) 0.6283(3) 0.0500(9) Uani 1 1 d D . . . .
H9A H 1.009(3) 0.827(4) 0.695(2) 0.081(13) Uiso 1 1 d D . . . .
H9B H 0.924(2) 0.913(2) 0.609(3) 0.092(15) Uiso 1 1 d D . . . .
N10 N 0.91413(16) 0.5545(2) 0.35865(15) 0.0300(5) Uani 1 1 d . . . . .
C10 C 1.0001(2) 0.7323(3) 0.49119(18) 0.0288(6) Uani 1 1 d . . . . .
N11 N 0.77092(18) 0.5103(3) 0.37696(16) 0.0397(6) Uani 1 1 d . . . . .
C11 C 0.91753(19) 0.6314(3) 0.43475(17) 0.0267(5) Uani 1 1 d . . . . .
N12 N 0.83287(17) 0.6058(3) 0.44642(15) 0.0343(5) Uani 1 1 d D . . . .
C12 C 0.8246(2) 0.4862(3) 0.32814(18) 0.0311(6) Uani 1 1 d . . . . .
N13 N 1.07525(18) 0.7615(3) 0.46831(16) 0.0395(6) Uani 1 1 d . . . . .
N14 N 1.1354(2) 0.8608(3) 0.53661(19) 0.0495(7) Uani 1 1 d . . . . .
N15 N 1.0993(2) 0.8900(3) 0.59883(19) 0.0486(7) Uani 1 1 d . . . . .
N16 N 1.01410(18) 0.8104(3) 0.57137(16) 0.0365(6) Uani 1 1 d . . . . .
N1 N 0.2138(2) 0.5511(3) 0.2091(2) 0.0443(6) Uani 1 1 d . . . . .
O1 O 0.16029(18) 0.5798(3) 0.24933(18) 0.0608(7) Uani 1 1 d . . . . .
C1 C 0.6523(2) 0.2300(4) 0.4824(2) 0.0454(8) Uani 1 1 d . . . . .
H1A H 0.702176 0.152953 0.519507 0.055 Uiso 1 1 calc R U . . .
H1B H 0.692465 0.318006 0.488408 0.055 Uiso 1 1 calc R U . . .
N2 N 0.36889(17) 0.4312(2) 0.23069(16) 0.0332(5) Uani 1 1 d . . . . .
C2 C 0.5923(2) 0.1893(3) 0.3736(2) 0.0437(7) Uani 1 1 d . . . . .
H2A H 0.541460 0.114713 0.367434 0.052 Uiso 1 1 calc R U . . .
H2B H 0.641209 0.145676 0.352743 0.052 Uiso 1 1 calc R U . . .
O2 O 0.19463(19) 0.5832(3) 0.12353(16) 0.0613(7) Uani 1 1 d . . . . .
C3 C 0.5346(2) 0.3073(4) 0.3005(2) 0.0415(7) Uani 1 1 d . . . . .
H3A H 0.583721 0.386013 0.309945 0.050 Uiso 1 1 calc R U . . .
H3B H 0.508745 0.270642 0.231106 0.050 Uiso 1 1 calc R U . . .
N3 N 0.44629(16) 0.3651(2) 0.31118(15) 0.0291(5) Uani 1 1 d . . . . .
N4 N 0.33723(17) 0.4376(2) 0.36495(16) 0.0315(5) Uani 1 1 d . . . . .
C4 C 0.42615(19) 0.3706(3) 0.38998(18) 0.0275(5) Uani 1 1 d . . . . .
C5 C 0.4891(2) 0.3147(3) 0.49022(18) 0.0282(6) Uani 1 1 d . . . . .
N5 N 0.46121(18) 0.3229(3) 0.56196(16) 0.0363(6) Uani 1 1 d . . . . .
C6 C 0.3081(2) 0.4704(3) 0.26882(19) 0.0325(6) Uani 1 1 d . . . . .
N6 N 0.58342(17) 0.2542(2) 0.52776(16) 0.0345(5) Uani 1 1 d . . . . .
N7 N 0.6139(2) 0.2215(3) 0.62443(16) 0.0432(6) Uani 1 1 d . . . . .
N8 N 0.5399(2) 0.2624(3) 0.64407(17) 0.0422(6) Uani 1 1 d . . . . .

loop_
_atom_site_aniso_label
_atom_site_aniso_U_11
_atom_site_aniso_U_22
_atom_site_aniso_U_33
_atom_site_aniso_U_23
_atom_site_aniso_U_13
_atom_site_aniso_U_12
O3 0.0589(15) 0.0542(15) 0.0655(15) -0.0228(12) 0.0318(13) -0.0224(12)
O4 0.0687(16) 0.0607(15) 0.0541(13) -0.0253(11) 0.0386(13) -0.0117(12)
C7A 0.037(3) 0.060(4) 0.031(2) -0.003(3) 0.023(2) 0.004(3)
C7 0.035(12) 0.070(16) 0.044(12) 0.017(10) 0.025(10) -0.007(11)
C8A 0.039(9) 0.083(15) 0.039(9) -0.017(9) 0.016(8) 0.003(9)
C8 0.041(2) 0.050(3) 0.031(2) -0.0026(18) 0.0238(19) 0.0042(19)
N9 0.0397(14) 0.0363(14) 0.0391(13) -0.0003(10) 0.0151(12) -0.0069(11)
C9 0.053(2) 0.059(2) 0.0500(19) -0.0163(17) 0.0348(18) -0.0043(17)
N10 0.0298(12) 0.0314(12) 0.0302(11) -0.0003(9) 0.0152(10) 0.0026(9)
C10 0.0285(14) 0.0333(14) 0.0255(12) 0.0022(10) 0.0132(11) 0.0030(11)
N11 0.0368(13) 0.0492(16) 0.0347(12) -0.0087(11) 0.0180(11) -0.0129(11)
C11 0.0273(13) 0.0297(14) 0.0242(12) 0.0029(10) 0.0128(11) 0.0044(11)
N12 0.0301(12) 0.0477(15) 0.0296(11) -0.0047(10) 0.0176(10) -0.0061(11)
C12 0.0324(15) 0.0302(14) 0.0289(13) 0.0013(10) 0.0129(12) -0.0003(11)
N13 0.0303(13) 0.0525(16) 0.0347(12) -0.0045(11) 0.0145(11) -0.0082(11)
N14 0.0400(15) 0.0592(18) 0.0469(15) -0.0084(13) 0.0184(13) -0.0166(13)
N15 0.0447(15) 0.0543(17) 0.0482(15) -0.0148(12) 0.0230(13) -0.0158(13)
N16 0.0372(14) 0.0365(13) 0.0374(12) -0.0067(10) 0.0189(11) -0.0051(11)
N1 0.0405(15) 0.0316(14) 0.0506(15) 0.0050(11) 0.0126(13) 0.0069(11)
O1 0.0463(14) 0.0573(16) 0.0773(16) 0.0059(12) 0.0276(13) 0.0198(12)
C1 0.0332(16) 0.058(2) 0.0463(17) 0.0077(14) 0.0194(14) 0.0092(14)
N2 0.0337(13) 0.0334(13) 0.0319(11) 0.0063(9) 0.0148(10) 0.0011(10)
C2 0.0349(16) 0.055(2) 0.0463(17) -0.0038(14) 0.0235(14) 0.0096(14)
O2 0.0686(17) 0.0484(14) 0.0508(14) 0.0187(11) 0.0144(12) 0.0141(12)
C3 0.0347(16) 0.061(2) 0.0365(15) 0.0010(13) 0.0231(13) 0.0045(14)
N3 0.0279(12) 0.0320(12) 0.0301(11) 0.0001(9) 0.0158(10) -0.0012(9)
N4 0.0312(12) 0.0293(12) 0.0372(12) 0.0023(9) 0.0188(10) 0.0038(10)
C4 0.0272(13) 0.0269(13) 0.0316(13) -0.0012(10) 0.0164(11) -0.0033(11)
C5 0.0293(14) 0.0280(13) 0.0307(13) -0.0010(10) 0.0168(11) -0.0017(11)
N5 0.0387(14) 0.0438(14) 0.0292(11) -0.0006(10) 0.0183(11) -0.0004(11)
C6 0.0305(15) 0.0279(14) 0.0358(14) 0.0032(11) 0.0128(12) 0.0009(11)
N6 0.0328(13) 0.0377(13) 0.0324(11) 0.0031(10) 0.0147(10) 0.0059(10)
N7 0.0466(15) 0.0475(16) 0.0314(12) 0.0054(11) 0.0148(11) 0.0044(12)
N8 0.0458(15) 0.0488(16) 0.0326(12) 0.0029(11) 0.0189(12) 0.0015(12)

loop_
_atom_type_symbol
_atom_type_description
_atom_type_scat_dispersion_real
_atom_type_scat_dispersion_imag
_atom_type_scat_source
C C 0.0033 0.0016 'International Tables Vol C Tables 4.2.6.8 and 6.1.1.4'
H H 0.0000 0.0000 'International Tables Vol C Tables 4.2.6.8 and 6.1.1.4'
N N 0.0061 0.0033 'International Tables Vol C Tables 4.2.6.8 and 6.1.1.4'
O O 0.0106 0.0060 'International Tables Vol C Tables 4.2.6.8 and 6.1.1.4'

loop_
_geom_angle_atom_site_label_1
_geom_angle_atom_site_label_2
_geom_angle_atom_site_label_3
_geom_angle
_geom_angle_site_symmetry_1
_geom_angle_site_symmetry_3
_geom_angle_publ_flag
H7AA C7A H7AB 108.0 . . ?
C8 C7A H7AA 109.4 . . ?
C8 C7A H7AB 109.4 . . ?
N12 C7A H7AA 109.4 . . ?
N12 C7A H7AB 109.4 . . ?
N12 C7A C8 111.1(4) . . ?
H7A C7 H7B 108.8 . . ?
C8A C7 H7A 110.7 . . ?
C8A C7 H7B 110.7 . . ?
N12 C7 H7A 110.7 . . ?
N12 C7 H7B 110.7 . . ?
N12 C7 C8A 105.4(12) . . ?
C7 C8A H8AA 107.5 . . ?
C7 C8A H8AB 107.5 . . ?
H8AA C8A H8AB 107.0 . . ?
C9 C8A C7 119.1(16) . . ?
C9 C8A H8AA 107.5 . . ?
C9 C8A H8AB 107.5 . . ?
C7A C8 H8A 108.5 . . ?
C7A C8 H8B 108.5 . . ?
H8A C8 H8B 107.5 . . ?
C9 C8 C7A 115.3(4) . . ?
C9 C8 H8A 108.5 . . ?
C9 C8 H8B 108.5 . . ?
O3 N9 C12 116.4(2) . . ?
O4 N9 O3 126.4(3) . . ?
O4 N9 C12 117.2(2) . . ?
C8A C9 H9A 144(3) . . ?
C8A C9 H9B 79.7(10) . . ?
C8A C9 N16 111.3(6) . . ?
C8 C9 H9A 109(2) . . ?
C8 C9 H9B 119.3(13) . . ?
H9A C9 H9B 109(3) . . ?
N16 C9 C8 114.5(3) . . ?
N16 C9 H9A 102(2) . . ?
N16 C9 H9B 102(2) . . ?
C12 N10 C11 101.2(2) . . ?
N13 C10 C11 123.0(2) . . ?
N13 C10 N16 109.0(2) . . ?
N16 C10 C11 128.1(2) . . ?
C12 N11 N12 100.8(2) . . ?
N10 C11 C10 122.8(2) . . ?
N10 C11 N12 110.3(2) . . ?
N12 C11 C10 126.8(2) . . ?
N11 N12 C7A 119.6(3) . . ?
N11 N12 C7 118.0(8) . . ?
C11 N12 C7A 130.4(3) . . ?
C11 N12 C7 128.4(10) . . ?
C11 N12 N11 109.8(2) . . ?
N10 C12 N9 122.3(2) . . ?
N11 C12 N9 119.8(2) . . ?
N11 C12 N10 117.9(2) . . ?
C10 N13 N14 105.4(2) . . ?
N15 N14 N13 110.7(2) . . ?
N14 N15 N16 106.9(2) . . ?
C10 N16 C9 132.5(2) . . ?
N15 N16 C9 119.4(2) . . ?
N15 N16 C10 108.1(2) . . ?
O1 N1 O2 125.8(3) . . ?
O1 N1 C6 116.6(2) . . ?
O2 N1 C6 117.6(3) . . ?
H1A C1 H1B 108.0 . . ?
C2 C1 H1A 109.3 . . ?
C2 C1 H1B 109.3 . . ?
N6 C1 H1A 109.3 . . ?
N6 C1 H1B 109.3 . . ?
N6 C1 C2 111.6(2) . . ?
C6 N2 N3 100.79(19) . . ?
C1 C2 H2A 108.1 . . ?
C1 C2 H2B 108.1 . . ?
C1 C2 C3 116.8(3) . . ?
H2A C2 H2B 107.3 . . ?
C3 C2 H2A 108.1 . . ?
C3 C2 H2B 108.1 . . ?
C2 C3 H3A 108.7 . . ?
C2 C3 H3B 108.7 . . ?
H3A C3 H3B 107.6 . . ?
N3 C3 C2 114.1(2) . . ?
N3 C3 H3A 108.7 . . ?
N3 C3 H3B 108.7 . . ?
N2 N3 C3 118.3(2) . . ?
C4 N3 N2 109.6(2) . . ?
C4 N3 C3 132.1(2) . . ?
C4 N4 C6 100.9(2) . . ?
N3 C4 C5 127.5(2) . . ?
N4 C4 N3 110.7(2) . . ?
N4 C4 C5 121.8(2) . . ?
N5 C5 C4 122.8(2) . . ?
N5 C5 N6 109.0(2) . . ?
N6 C5 C4 128.1(2) . . ?
C5 N5 N8 105.5(2) . . ?
N2 C6 N1 120.8(2) . . ?
N2 C6 N4 118.0(2) . . ?
N4 C6 N1 121.2(2) . . ?
C5 N6 C1 131.0(2) . . ?
N7 N6 C1 121.0(2) . . ?
N7 N6 C5 107.9(2) . . ?
N8 N7 N6 106.8(2) . . ?
N7 N8 N5 110.8(2) . . ?

loop_
_geom_bond_atom_site_label_1
_geom_bond_atom_site_label_2
_geom_bond_distance
_geom_bond_site_symmetry_2
_geom_bond_publ_flag
O3 N9 1.215(3) . ?
O4 N9 1.189(3) . ?
C7A H7AA 0.9900 . ?
C7A H7AB 0.9900 . ?
C7A C8 1.510(6) . ?
C7A N12 1.483(5) . ?
C7 H7A 0.9900 . ?
C7 H7B 0.9900 . ?
C7 C8A 1.510(16) . ?
C7 N12 1.471(15) . ?
C8A H8AA 0.9900 . ?
C8A H8AB 0.9900 . ?
C8A C9 1.471(13) . ?
C8 H8A 0.9900 . ?
C8 H8B 0.9900 . ?
C8 C9 1.494(5) . ?
N9 C12 1.470(3) . ?
C9 H9A 0.95(3) . ?
C9 H9B 0.95(3) . ?
C9 N16 1.475(4) . ?
N10 C11 1.332(3) . ?
N10 C12 1.327(3) . ?
C10 C11 1.451(4) . ?
C10 N13 1.320(3) . ?
C10 N16 1.341(3) . ?
N11 N12 1.350(3) . ?
N11 C12 1.318(3) . ?
C11 N12 1.346(3) . ?
N13 N14 1.358(3) . ?
N14 N15 1.298(3) . ?
N15 N16 1.337(3) . ?
N1 O1 1.218(3) . ?
N1 O2 1.220(3) . ?
N1 C6 1.453(3) . ?
C1 H1A 0.9900 . ?
C1 H1B 0.9900 . ?
C1 C2 1.499(4) . ?
C1 N6 1.471(4) . ?
N2 N3 1.357(3) . ?
N2 C6 1.312(3) . ?
C2 H2A 0.9900 . ?
C2 H2B 0.9900 . ?
C2 C3 1.508(4) . ?
C3 H3A 0.9900 . ?
C3 H3B 0.9900 . ?
C3 N3 1.471(3) . ?
N3 C4 1.347(3) . ?
N4 C4 1.326(3) . ?
N4 C6 1.337(3) . ?
C4 C5 1.447(3) . ?
C5 N5 1.320(3) . ?
C5 N6 1.342(3) . ?
N5 N8 1.355(3) . ?
N6 N7 1.341(3) . ?
N7 N8 1.301(3) . ?

loop_
_geom_torsion_atom_site_label_1
_geom_torsion_atom_site_label_2
_geom_torsion_atom_site_label_3
_geom_torsion_atom_site_label_4
_geom_torsion
_geom_torsion_site_symmetry_1
_geom_torsion_site_symmetry_2
_geom_torsion_site_symmetry_3
_geom_torsion_site_symmetry_4
_geom_torsion_publ_flag
O3 N9 C12 N10 174.5(2) . . . . ?
O3 N9 C12 N11 -4.8(4) . . . . ?
O4 N9 C12 N10 -5.5(4) . . . . ?
O4 N9 C12 N11 175.2(3) . . . . ?
C7A C8 C9 N16 -67.0(5) . . . . ?
C7 C8A C9 N16 70.1(15) . . . . ?
C8A C7 N12 N11 -148.0(11) . . . . ?
C8A C7 N12 C11 56(2) . . . . ?
C8A C9 N16 C10 -24.4(9) . . . . ?
C8A C9 N16 N15 155.0(8) . . . . ?
C8 C7A N12 N11 144.2(4) . . . . ?
C8 C7A N12 C11 -41.4(7) . . . . ?
C8 C9 N16 C10 22.4(5) . . . . ?
C8 C9 N16 N15 -158.1(3) . . . . ?
N10 C11 N12 C7A -175.0(4) . . . . ?
N10 C11 N12 C7 157.3(10) . . . . ?
N10 C11 N12 N11 -0.2(3) . . . . ?
C10 C11 N12 C7A 2.0(5) . . . . ?
C10 C11 N12 C7 -25.7(11) . . . . ?
C10 C11 N12 N11 176.8(2) . . . . ?
C10 N13 N14 N15 0.6(3) . . . . ?
C11 N10 C12 N9 -179.8(2) . . . . ?
C11 N10 C12 N11 -0.5(3) . . . . ?
C11 C10 N13 N14 179.1(2) . . . . ?
C11 C10 N16 C9 0.2(5) . . . . ?
C11 C10 N16 N15 -179.3(3) . . . . ?
N12 C7A C8 C9 78.4(6) . . . . ?
N12 C7 C8A C9 -84.7(19) . . . . ?
N12 N11 C12 N9 179.7(2) . . . . ?
N12 N11 C12 N10 0.4(3) . . . . ?
C12 N10 C11 C10 -176.8(2) . . . . ?
C12 N10 C11 N12 0.3(3) . . . . ?
C12 N11 N12 C7A 175.4(3) . . . . ?
C12 N11 N12 C7 -160.2(11) . . . . ?
C12 N11 N12 C11 -0.1(3) . . . . ?
N13 C10 C11 N10 3.7(4) . . . . ?
N13 C10 C11 N12 -172.9(3) . . . . ?
N13 C10 N16 C9 179.7(3) . . . . ?
N13 C10 N16 N15 0.2(3) . . . . ?
N13 N14 N15 N16 -0.4(3) . . . . ?
N14 N15 N16 C9 -179.4(3) . . . . ?
N14 N15 N16 C10 0.2(3) . . . . ?
N16 C10 C11 N10 -176.8(2) . . . . ?
N16 C10 C11 N12 6.6(4) . . . . ?
N16 C10 N13 N14 -0.4(3) . . . . ?
O1 N1 C6 N2 178.0(3) . . . . ?
O1 N1 C6 N4 -4.0(4) . . . . ?
C1 C2 C3 N3 -68.2(3) . . . . ?
C1 N6 N7 N8 176.3(3) . . . . ?
N2 N3 C4 N4 0.3(3) . . . . ?
N2 N3 C4 C5 -179.2(2) . . . . ?
C2 C1 N6 C5 -37.9(4) . . . . ?
C2 C1 N6 N7 146.3(3) . . . . ?
C2 C3 N3 N2 -156.7(2) . . . . ?
C2 C3 N3 C4 25.8(4) . . . . ?
O2 N1 C6 N2 -1.5(4) . . . . ?
O2 N1 C6 N4 176.5(3) . . . . ?
C3 N3 C4 N4 178.0(3) . . . . ?
C3 N3 C4 C5 -1.5(5) . . . . ?
N3 N2 C6 N1 178.1(2) . . . . ?
N3 N2 C6 N4 0.1(3) . . . . ?
N3 C4 C5 N5 -178.5(3) . . . . ?
N3 C4 C5 N6 4.7(4) . . . . ?
N4 C4 C5 N5 2.1(4) . . . . ?
N4 C4 C5 N6 -174.8(3) . . . . ?
C4 N4 C6 N1 -177.9(2) . . . . ?
C4 N4 C6 N2 0.1(3) . . . . ?
C4 C5 N5 N8 -178.9(2) . . . . ?
C4 C5 N6 C1 2.2(5) . . . . ?
C4 C5 N6 N7 178.4(3) . . . . ?
C5 N5 N8 N7 1.2(3) . . . . ?
C5 N6 N7 N8 -0.4(3) . . . . ?
N5 C5 N6 C1 -175.0(3) . . . . ?
N5 C5 N6 N7 1.2(3) . . . . ?
C6 N2 N3 C3 -178.3(2) . . . . ?
C6 N2 N3 C4 -0.3(3) . . . . ?
C6 N4 C4 N3 -0.2(3) . . . . ?
C6 N4 C4 C5 179.3(2) . . . . ?
N6 C1 C2 C3 75.3(3) . . . . ?
N6 C5 N5 N8 -1.5(3) . . . . ?
N6 N7 N8 N5 -0.5(3) . . . . ?
